data_7201752
loop_
_publ_author_name
'Wei, Peng'
'Duan, Lian'
'Zhang, Deqiang'
'Qiao, Juan'
'Wang, Liduo'
'Wang, Ruji'
'Dong, Guifang'
'Qiu, Yong'

_publ_section_title
;
 A new type of light-emitting naphtho[2,3-c][1,2,5]thiadiazole
 derivatives: synthesis, photophysical characterization and
 transporting properties
;
_journal_issue 7
_journal_name_full 'Journal of Materials Chemistry'
_journal_page_first 806
_journal_paper_doi 10.1039/b714539j
_journal_volume 18
_journal_year 2008
_chemical_formula_moiety 'C50 H34 N2 S'
_chemical_formula_sum 'C50 H34 N2 S'
_chemical_formula_weight 694.85
_chemical_name_systematic
;
?
;
_space_group_IT_number 2
_symmetry_cell_setting triclinic
_symmetry_space_group_name_Hall '-P 1'
_symmetry_space_group_name_H-M 'P -1'
_atom_sites_solution_hydrogens geom
_atom_sites_solution_primary direct
_atom_sites_solution_secondary difmap
_audit_creation_method SHELXL-97
_cell_angle_alpha 100.69(2)
_cell_angle_beta 95.305(19)
_cell_angle_gamma 91.741(15)
_cell_formula_units_Z 1
_cell_length_a 6.0191(11)
_cell_length_b 9.059(2)
_cell_length_c 17.191(6)
_cell_measurement_reflns_used 43
_cell_measurement_temperature 295(2)
_cell_measurement_theta_max 12.39
_cell_measurement_theta_min 4.43
_cell_volume 916.1(4)
_computing_cell_refinement 'XSCANS (Bruker, 1997)'
_computing_data_collection 'XSCANS (Bruker, 1997)'
_computing_data_reduction 'XSCANS (Bruker, 1997)'
_computing_molecular_graphics 'SHELXTL (Bruker, 1997)'
_computing_publication_material 'SHELXTL (Bruker, 1997)'
_computing_structure_refinement 'SHELXTL (Bruker, 1997)'
_computing_structure_solution 'SHELXTL (Bruker, 1997)'
_diffrn_ambient_temperature 295(2)
_diffrn_measured_fraction_theta_full 0.996
_diffrn_measured_fraction_theta_max 0.996
_diffrn_measurement_device_type 'Bruker P4'
_diffrn_measurement_method '\w scans'
_diffrn_radiation_monochromator graphite
_diffrn_radiation_source 'fine-focus sealed tube'
_diffrn_radiation_type MoK\a
_diffrn_radiation_wavelength 0.71073
_diffrn_reflns_av_R_equivalents 0.0554
_diffrn_reflns_av_sigmaI/netI 0.1218
_diffrn_reflns_limit_h_max 7
_diffrn_reflns_limit_h_min -1
_diffrn_reflns_limit_k_max 10
_diffrn_reflns_limit_k_min -10
_diffrn_reflns_limit_l_max 20
_diffrn_reflns_limit_l_min -20
_diffrn_reflns_number 4199
_diffrn_reflns_theta_full 25.00
_diffrn_reflns_theta_max 25.00
_diffrn_reflns_theta_min 2.29
_diffrn_standards_decay_% 0
_diffrn_standards_interval_count 97
_diffrn_standards_number 3
_exptl_absorpt_coefficient_mu 0.127
_exptl_absorpt_correction_type none
_exptl_crystal_colour orange
_exptl_crystal_density_diffrn 1.259
_exptl_crystal_density_meas ?
_exptl_crystal_density_method 'not measured'
_exptl_crystal_description prism
_exptl_crystal_F_000 364
_exptl_crystal_size_max 0.4
_exptl_crystal_size_mid 0.3
_exptl_crystal_size_min 0.2
_refine_diff_density_max 0.214
_refine_diff_density_min -0.218
_refine_diff_density_rms 0.057
_refine_ls_extinction_coef 0.0311(16)
_refine_ls_extinction_expression Fc^*^=kFc[1+0.001xFc^2^\l^3^/sin(2\q)]^-1/4^
_refine_ls_extinction_method SHELXL
_refine_ls_goodness_of_fit_ref 1.069
_refine_ls_hydrogen_treatment constr
_refine_ls_matrix_type full
_refine_ls_number_parameters 309
_refine_ls_number_reflns 3211
_refine_ls_number_restraints 40
_refine_ls_restrained_S_all 1.069
_refine_ls_R_factor_all 0.2145
_refine_ls_R_factor_gt 0.1114
_refine_ls_shift/su_max 0.001
_refine_ls_shift/su_mean 0.000
_refine_ls_structure_factor_coef Fsqd
_refine_ls_weighting_details 'calc w=1/[\s^2^(Fo^2^)+(0.0010P)^2^+2.0000P] where P=(Fo^2^+2Fc^2^)/3'
_refine_ls_weighting_scheme calc
_refine_ls_wR_factor_gt 0.2111
_refine_ls_wR_factor_ref 0.2355
_reflns_number_gt 1256
_reflns_number_total 3211
_reflns_threshold_expression I>2\s(I)
_cod_data_source_file b714539j.txt
_cod_data_source_block weip-2
_cod_depositor_comments
;
The following automatic conversions were performed:
'_symmetry_cell_setting' value 'Triclinic' changed to 'triclinic'
according to '/home/saulius/struct/CIF-dictionaries/cif_core.dic'
dictionary named 'cif_core.dic' version 2.4.1 from 2010-06-29.

Automatic conversion script
Id: cif_fix_enum 1527 2010-12-29 10:47:43Z saulius 

The following automatic conversions were performed:

'_exptl_crystal_density_meas' value 'none' was changed to '?' - the
value is perceived as not measured.

Automatic conversion script
Id: cif_fix_values 3008 2015-01-20 13:52:24Z robertas 
;
_cod_original_sg_symbol_H-M P-1
_cod_database_code 7201752

loop_
_symmetry_equiv_pos_as_xyz
'x, y, z'
'-x, -y, -z'

loop_
_atom_site_label
_atom_site_type_symbol
_atom_site_fract_x
_atom_site_fract_y
_atom_site_fract_z
_atom_site_U_iso_or_equiv
_atom_site_adp_type
_atom_site_occupancy
_atom_site_symmetry_multiplicity
_atom_site_calc_flag
_atom_site_refinement_flags
_atom_site_disorder_assembly
_atom_site_disorder_group
S1 S 1.0047(5) 0.6501(3) 0.60819(17) 0.0931(10) Uani 0.50 1 d PD A 1
N1 N 0.8362(9) 0.5124(6) 0.6211(3) 0.078(3) Uani 0.50 1 d PD A 1
N2 N 0.8661(9) 0.6956(7) 0.5293(3) 0.113(3) Uani 0.50 1 d PD A 1
C2' C 0.6725(6) 0.6094(4) 0.5128(2) 0.0733(14) Uani 0.50 1 d P A 1
C3' C 0.6646(6) 0.4976(4) 0.5617(2) 0.0702(13) Uani 0.50 1 d P . 1
C1 C 0.5115(7) 0.6160(4) 0.4514(2) 0.0672(13) Uani 1 1 d . . .
C2 C 0.6725(6) 0.6094(4) 0.5128(2) 0.0733(14) Uani 0.50 1 d PD A 2
C3 C 0.6646(6) 0.4976(4) 0.5617(2) 0.0702(13) Uani 0.50 1 d PD . 2
C4 C 0.8493(10) 0.5002(8) 0.6183(5) 0.094(4) Uani 0.50 1 d PD A 2
H4A H 0.8741 0.4082 0.6372 0.112 Uiso 0.50 1 d PR A 2
C5 C 1.0111(15) 0.6163(7) 0.6399(4) 0.111(5) Uani 0.50 1 d PD A 2
H5A H 1.0915 0.6305 0.6918 0.133 Uiso 0.50 1 d PR A 2
C6 C 1.0273(13) 0.7176(9) 0.5888(4) 0.123(5) Uani 0.50 1 d PD A 2
H6A H 1.1487 0.7920 0.6005 0.147 Uiso 0.50 1 d PR A 2
C7 C 0.8512(9) 0.7176(7) 0.5308(5) 0.064(3) Uani 0.50 1 d PD A 2
H7A H 0.8733 0.7842 0.4945 0.077 Uiso 0.50 1 d PR A 2
C8 C 0.5119(6) 0.7320(4) 0.4024(2) 0.0760(14) Uani 0.50 1 d PD A 3
C9 C 0.3404(11) 0.8316(6) 0.4016(4) 0.075(3) Uani 0.50 1 d PD A 3
H9A H 0.2104 0.8162 0.4281 0.090 Uiso 0.50 1 d PR A 3
C10 C 0.3613(10) 0.9510(6) 0.3629(4) 0.069(3) Uani 0.50 1 d PD A 3
H10A H 0.2514 1.0258 0.3685 0.083 Uiso 0.50 1 d PR A 3
C11 C 0.5330(6) 0.9682(4) 0.3155(2) 0.0704(13) Uani 0.50 1 d PD A 3
C12 C 0.6947(12) 0.8630(6) 0.3145(5) 0.117(4) Uani 0.50 1 d PD A 3
H12A H 0.8143 0.8702 0.2819 0.140 Uiso 0.50 1 d PR A 3
C13 C 0.6835(11) 0.7451(7) 0.3551(4) 0.082(3) Uani 0.50 1 d PD A 3
H13A H 0.7887 0.6671 0.3495 0.098 Uiso 0.50 1 d PR A 3
C8' C 0.5119(6) 0.7320(4) 0.4024(2) 0.0760(14) Uani 0.50 1 d PD A 4
C9' C 0.4609(17) 0.8789(5) 0.4349(4) 0.101(4) Uani 0.50 1 d PD A 4
H9'A H 0.4039 0.8965 0.4860 0.121 Uiso 0.50 1 d PR A 4
C10' C 0.4784(18) 0.9961(8) 0.3941(3) 0.113(4) Uani 0.50 1 d PD A 4
H10B H 0.4641 1.0986 0.4195 0.136 Uiso 0.50 1 d PR A 4
C11' C 0.5330(6) 0.9682(4) 0.3155(2) 0.0704(13) Uani 0.50 1 d PD A 4
C12' C 0.6091(14) 0.8273(5) 0.2884(4) 0.071(3) Uani 0.50 1 d PD A 4
H12B H 0.6711 0.8085 0.2382 0.085 Uiso 0.50 1 d PR A 4
C13' C 0.5945(13) 0.7096(6) 0.3287(3) 0.061(3) Uani 0.50 1 d PD A 4
H13B H 0.6429 0.6128 0.3053 0.073 Uiso 0.50 1 d PR A 4
C14 C 0.5336(7) 1.0995(4) 0.2755(2) 0.0642(12) Uani 1 1 d . . .
H14A H 0.4683 1.1834 0.3022 0.077 Uiso 1 1 calc R A 3
C15 C 0.6117(6) 1.1174(4) 0.2078(2) 0.0608(12) Uani 1 1 d . A .
C16 C 0.5689(7) 1.2636(4) 0.1780(2) 0.0604(12) Uani 1 1 d . . .
C17 C 0.3787(8) 1.3389(5) 0.1909(3) 0.0836(15) Uani 1 1 d . A .
H17A H 0.2696 1.2987 0.2169 0.100 Uiso 1 1 calc R . .
C18 C 0.3443(8) 1.4758(5) 0.1656(3) 0.0960(16) Uani 1 1 d . . .
H18A H 0.2207 1.5306 0.1788 0.115 Uiso 1 1 calc R A .
C19 C 0.4936(9) 1.5263(5) 0.1217(3) 0.1014(18) Uani 1 1 d . A .
H19A H 0.4672 1.6129 0.1012 0.122 Uiso 1 1 calc R . .
C20 C 0.6831(8) 1.4515(5) 0.1072(3) 0.0924(16) Uani 1 1 d . . .
H20A H 0.7869 1.4904 0.0785 0.111 Uiso 1 1 calc R A .
C21 C 0.7246(8) 1.3199(4) 0.1338(3) 0.0799(14) Uani 1 1 d . A .
H21A H 0.8534 1.2693 0.1226 0.096 Uiso 1 1 calc R . .
C22 C 0.7473(7) 1.0118(4) 0.1585(2) 0.0616(12) Uani 1 1 d . . .
C23 C 0.6614(7) 0.9385(4) 0.0846(3) 0.0776(14) Uani 1 1 d . A .
H23A H 0.5166 0.9569 0.0661 0.093 Uiso 1 1 calc R . .
C24 C 0.7819(8) 0.8378(5) 0.0361(3) 0.0885(17) Uani 1 1 d . . .
H24A H 0.7201 0.7905 -0.0143 0.106 Uiso 1 1 calc R A .
C25 C 0.9945(9) 0.8095(5) 0.0641(3) 0.0968(17) Uani 1 1 d . A .
H25A H 1.0775 0.7416 0.0327 0.116 Uiso 1 1 calc R . .
C26 C 1.0861(8) 0.8819(6) 0.1392(3) 0.104(2) Uani 1 1 d . . .
H26A H 1.2299 0.8618 0.1578 0.125 Uiso 1 1 calc R A .
C27 C 0.9654(7) 0.9833(5) 0.1863(3) 0.0727(14) Uani 1 1 d . A .
H27A H 1.0282 1.0325 0.2361 0.087 Uiso 1 1 calc R . .

loop_
_atom_site_aniso_label
_atom_site_aniso_U_11
_atom_site_aniso_U_22
_atom_site_aniso_U_33
_atom_site_aniso_U_23
_atom_site_aniso_U_13
_atom_site_aniso_U_12
S1 0.0760(17) 0.1013(19) 0.0965(19) 0.0052(16) 0.0068(15) 0.0043(15)
N1 0.134(6) 0.068(4) 0.039(3) 0.012(3) 0.038(4) 0.034(4)
N2 0.164(6) 0.097(5) 0.113(5) 0.060(4) 0.094(5) 0.071(5)
C2' 0.084(3) 0.059(2) 0.084(3) 0.026(2) 0.021(2) 0.010(2)
C3' 0.091(3) 0.071(2) 0.056(2) 0.0282(19) 0.009(2) 0.019(2)
C1 0.080(3) 0.059(2) 0.071(2) 0.0260(19) 0.022(2) 0.012(2)
C2 0.084(3) 0.059(2) 0.084(3) 0.026(2) 0.021(2) 0.010(2)
C3 0.091(3) 0.071(2) 0.056(2) 0.0282(19) 0.009(2) 0.019(2)
C4 0.051(6) 0.066(6) 0.163(11) 0.035(7) -0.026(7) 0.011(5)
C5 0.144(10) 0.115(9) 0.066(7) -0.004(6) 0.026(7) -0.043(8)
C6 0.131(10) 0.134(10) 0.113(9) 0.026(8) 0.050(8) 0.028(8)
C7 0.045(5) 0.035(4) 0.108(8) 0.013(5) -0.009(5) -0.007(4)
C8 0.090(3) 0.066(2) 0.084(3) 0.032(2) 0.025(2) 0.034(2)
C9 0.072(5) 0.084(5) 0.084(5) 0.042(4) 0.031(5) 0.004(5)
C10 0.086(5) 0.048(4) 0.086(5) 0.028(4) 0.040(4) 0.032(4)
C11 0.091(3) 0.058(2) 0.072(2) 0.0252(19) 0.020(2) 0.024(2)
C12 0.127(7) 0.100(6) 0.161(8) 0.080(5) 0.091(6) 0.039(6)
C13 0.099(7) 0.057(5) 0.094(6) 0.029(5) 0.001(6) 0.006(5)
C8' 0.090(3) 0.066(2) 0.084(3) 0.032(2) 0.025(2) 0.034(2)
C9' 0.157(9) 0.062(5) 0.100(6) 0.032(5) 0.059(6) 0.023(6)
C10' 0.183(11) 0.075(6) 0.089(7) 0.016(6) 0.046(8) 0.026(7)
C11' 0.091(3) 0.058(2) 0.072(2) 0.0252(19) 0.020(2) 0.024(2)
C12' 0.109(7) 0.066(5) 0.049(4) 0.030(4) 0.024(5) 0.020(5)
C13' 0.090(6) 0.026(4) 0.064(5) 0.008(4) 0.005(5) -0.005(4)
C14 0.069(3) 0.055(2) 0.073(3) 0.0217(19) 0.010(2) 0.011(2)
C15 0.059(2) 0.056(2) 0.071(2) 0.0215(19) 0.006(2) 0.003(2)
C16 0.065(3) 0.046(2) 0.073(2) 0.0180(18) 0.006(2) 0.0128(19)
C17 0.087(3) 0.065(2) 0.108(3) 0.034(2) 0.022(3) 0.007(2)
C18 0.106(3) 0.078(3) 0.122(4) 0.041(3) 0.052(3) 0.037(3)
C19 0.126(4) 0.078(3) 0.116(4) 0.046(3) 0.026(3) 0.025(3)
C20 0.097(3) 0.083(3) 0.115(3) 0.051(2) 0.039(3) 0.013(3)
C21 0.082(3) 0.068(2) 0.104(3) 0.044(2) 0.026(3) 0.012(2)
C22 0.066(3) 0.058(2) 0.068(2) 0.0245(19) 0.016(2) 0.006(2)
C23 0.073(3) 0.081(3) 0.091(3) 0.042(2) 0.018(2) 0.015(2)
C24 0.090(3) 0.092(3) 0.086(3) 0.023(3) 0.009(3) 0.008(3)
C25 0.114(4) 0.078(3) 0.106(4) 0.019(3) 0.044(3) 0.015(3)
C26 0.080(3) 0.123(4) 0.115(4) 0.029(3) 0.025(3) 0.019(3)
C27 0.067(3) 0.074(3) 0.076(3) 0.014(2) 0.005(2) -0.001(2)

loop_
_atom_type_symbol
_atom_type_description
_atom_type_scat_dispersion_real
_atom_type_scat_dispersion_imag
_atom_type_scat_source
C C 0.0033 0.0016 'International Tables Vol C Tables 4.2.6.8 and 6.1.1.4'
H H 0.0000 0.0000 'International Tables Vol C Tables 4.2.6.8 and 6.1.1.4'
N N 0.0061 0.0033 'International Tables Vol C Tables 4.2.6.8 and 6.1.1.4'
S S 0.1246 0.1234 'International Tables Vol C Tables 4.2.6.8 and 6.1.1.4'

loop_
_geom_angle_atom_site_label_1
_geom_angle_atom_site_label_2
_geom_angle_atom_site_label_3
_geom_angle
_geom_angle_site_symmetry_1
_geom_angle_site_symmetry_3
_geom_angle_publ_flag
N1 S1 N2 99.1(3) . . ?
C3 N1 S1 106.5(4) . . ?
C2 N2 S1 107.8(4) . . ?
N2 C2 C1 124.9(4) . . ?
C1 C2 C7 119.8(4) . . ?
N2 C2 C3 112.0(4) . . ?
C1 C2 C3 122.8(3) . . ?
C7 C2 C3 117.4(4) . . ?
N1 C3 C1 124.4(4) . 2_666 ?
C4 C3 C1 122.6(4) . 2_666 ?
N1 C3 C2 114.1(4) . . ?
C4 C3 C2 115.7(4) . . ?
C1 C3 C2 121.5(3) 2_666 . ?
C2 C1 C3 115.7(3) . 2_666 ?
C2 C1 C8 123.8(4) . . ?
C3 C1 C8 120.5(4) 2_666 . ?
C5 C4 C3 124.9(7) . . ?
C5 C4 H4A 118.4 . . ?
C3 C4 H4A 116.1 . . ?
C4 C5 C6 117.5(7) . . ?
C4 C5 H5A 118.7 . . ?
C6 C5 H5A 123.3 . . ?
C7 C6 C5 117.6(7) . . ?
C7 C6 H6A 123.9 . . ?
C5 C6 H6A 117.9 . . ?
C6 C7 C2 124.6(7) . . ?
C6 C7 H7A 115.0 . . ?
C2 C7 H7A 119.0 . . ?
C13 C8 C9 118.2(5) . . ?
C13' C8 C9' 117.0(5) . . ?
C13' C8 C1 122.6(4) . . ?
C13 C8 C1 120.7(4) . . ?
C9 C8 C1 121.1(4) . . ?
C9' C8 C1 119.6(4) . . ?
C10 C9 C8 119.2(6) . . ?
C10 C9 H9A 121.3 . . ?
C8 C9 H9A 119.5 . . ?
C9 C10 C11 123.5(5) . . ?
C9 C10 H10A 118.3 . . ?
C11 C10 H10A 118.2 . . ?
C12 C11 C10 115.4(5) . . ?
C12' C11 C10' 116.1(5) . . ?
C12 C11 C14 126.3(4) . . ?
C12' C11 C14 127.4(4) . . ?
C10 C11 C14 118.2(4) . . ?
C10' C11 C14 115.9(4) . . ?
C11 C12 C13 122.5(6) . . ?
C11 C12 H12A 117.8 . . ?
C13 C12 H12A 119.6 . . ?
C12 C13 C8 120.6(6) . . ?
C12 C13 H13A 121.5 . . ?
C8 C13 H13A 117.8 . . ?
C10' C9' C8 122.2(6) . . ?
C10' C9' H9'A 119.6 . . ?
C8 C9' H9'A 118.1 . . ?
C9' C10' C11 120.1(6) . . ?
C9' C10' H10B 121.6 . . ?
C11 C10' H10B 118.1 . . ?
C13' C12' C11 123.3(6) . . ?
C13' C12' H12B 117.7 . . ?
C11 C12' H12B 118.9 . . ?
C12' C13' C8 120.0(5) . . ?
C12' C13' H13B 119.4 . . ?
C8 C13' H13B 120.6 . . ?
C15 C14 C11 130.8(4) . . ?
C15 C14 H14A 114.6 . . ?
C11 C14 H14A 114.6 . . ?
C14 C15 C22 126.5(4) . . ?
C14 C15 C16 118.5(3) . . ?
C22 C15 C16 115.0(3) . . ?
C17 C16 C21 118.7(4) . . ?
C17 C16 C15 121.8(4) . . ?
C21 C16 C15 119.4(4) . . ?
C16 C17 C18 121.4(4) . . ?
C16 C17 H17A 119.3 . . ?
C18 C17 H17A 119.3 . . ?
C19 C18 C17 118.8(5) . . ?
C19 C18 H18A 120.6 . . ?
C17 C18 H18A 120.6 . . ?
C18 C19 C20 120.5(5) . . ?
C18 C19 H19A 119.7 . . ?
C20 C19 H19A 119.7 . . ?
C19 C20 C21 121.6(5) . . ?
C19 C20 H20A 119.2 . . ?
C21 C20 H20A 119.2 . . ?
C20 C21 C16 118.7(4) . . ?
C20 C21 H21A 120.6 . . ?
C16 C21 H21A 120.6 . . ?
C23 C22 C27 118.6(4) . . ?
C23 C22 C15 120.3(4) . . ?
C27 C22 C15 121.1(3) . . ?
C22 C23 C24 122.5(4) . . ?
C22 C23 H23A 118.7 . . ?
C24 C23 H23A 118.7 . . ?
C25 C24 C23 118.5(4) . . ?
C25 C24 H24A 120.7 . . ?
C23 C24 H24A 120.7 . . ?
C24 C25 C26 120.3(5) . . ?
C24 C25 H25A 119.9 . . ?
C26 C25 H25A 119.9 . . ?
C27 C26 C25 120.5(5) . . ?
C27 C26 H26A 119.7 . . ?
C25 C26 H26A 119.7 . . ?
C26 C27 C22 119.6(4) . . ?
C26 C27 H27A 120.2 . . ?
C22 C27 H27A 120.2 . . ?

loop_
_geom_bond_atom_site_label_1
_geom_bond_atom_site_label_2
_geom_bond_distance
_geom_bond_site_symmetry_2
_geom_bond_publ_flag
S1 N1 1.643(6) . ?
S1 N2 1.650(6) . ?
N1 C3 1.369(6) . ?
N2 C2 1.360(6) . ?
C2 C1 1.377(5) . ?
C2 C7 1.405(6) . ?
C2 C3 1.432(5) . ?
C3 C4 1.406(6) . ?
C3 C1 1.428(5) 2_666 ?
C1 C3 1.428(5) 2_666 ?
C1 C8 1.464(5) . ?
C4 C5 1.385(7) . ?
C4 H4A 0.9600 . ?
C5 C6 1.389(8) . ?
C5 H5A 0.9601 . ?
C6 C7 1.386(7) . ?
C6 H6A 0.9600 . ?
C7 H7A 0.9599 . ?
C8 C13' 1.386(6) . ?
C8 C13 1.388(7) . ?
C8 C9 1.392(6) . ?
C8 C9' 1.400(6) . ?
C9 C10 1.379(7) . ?
C9 H9A 0.9600 . ?
C10 C11 1.397(6) . ?
C10 H10A 0.9600 . ?
C11 C12 1.382(6) . ?
C11 C12' 1.382(6) . ?
C11 C10' 1.399(6) . ?
C11 C14 1.480(5) . ?
C12 C13 1.383(7) . ?
C12 H12A 0.9601 . ?
C13 H13A 0.9600 . ?
C9' C10' 1.383(7) . ?
C9' H9'A 0.9602 . ?
C10' H10B 0.9600 . ?
C12' C13' 1.381(7) . ?
C12' H12B 0.9600 . ?
C13' H13B 0.9600 . ?
C14 C15 1.331(6) . ?
C14 H14A 0.9300 . ?
C15 C22 1.474(5) . ?
C15 C16 1.526(5) . ?
C16 C17 1.365(6) . ?
C16 C21 1.401(6) . ?
C17 C18 1.403(6) . ?
C17 H17A 0.9300 . ?
C18 C19 1.346(7) . ?
C18 H18A 0.9300 . ?
C19 C20 1.364(7) . ?
C19 H19A 0.9300 . ?
C20 C21 1.375(6) . ?
C20 H20A 0.9300 . ?
C21 H21A 0.9300 . ?
C22 C23 1.366(5) . ?
C22 C27 1.403(6) . ?
C23 C24 1.387(6) . ?
C23 H23A 0.9300 . ?
C24 C25 1.374(7) . ?
C24 H24A 0.9300 . ?
C25 C26 1.391(7) . ?
C25 H25A 0.9300 . ?
C26 C27 1.378(6) . ?
C26 H26A 0.9300 . ?
C27 H27A 0.9300 . ?
